data_8100968
loop_
_publ_author_name
'Staples, Richard J.'
'Sonderegger, Lori H. '

_publ_section_title
;
Crystal structure of 4-phenylimidazole, C~9~H~8~N~2~
;
_journal_issue 2
_journal_name_full 'Zeitschrift f\"ur Kristallographie - New Crystal Structures'
_journal_page_first 313
_journal_page_last 314
_journal_volume 216
_journal_year 2001
_chemical_formula_moiety 'C9 H8 N2'
_chemical_formula_sum 'C9 H8 N2'
_chemical_formula_weight 144.17
_chemical_melting_point 129.5(15)
_space_group_IT_number 7
_symmetry_cell_setting monoclinic
_symmetry_space_group_name_Hall 'P -2yc'
_symmetry_space_group_name_H-M 'P 1 c 1'
_cell_angle_alpha 90.00
_cell_angle_beta 100.814(1)
_cell_angle_gamma 90.00
_cell_formula_units_Z 4
_cell_length_a 9.4562(6)
_cell_length_b 12.4669(8)
_cell_length_c 6.9661(5)
_cell_measurement_temperature 213(2)
_cell_volume 806.65(9)
_diffrn_ambient_temperature 213(2)
_exptl_crystal_density_diffrn 1.187
_cod_depositor_comments
;
The following automatic conversions were performed:
'_symmetry_cell_setting' value 'Monoclinic' changed to 'monoclinic'
according to '/home/saulius/struct/CIF-dictionaries/cif_core.dic'
dictionary named 'cif_core.dic' version 2.4.1 from 2010-06-29.

Automatic conversion script
Id: cif_fix_enum 1527 2010-12-29 10:47:43Z saulius 

The following automatic conversions were performed:

'_chemical_melting_point' value '128-131' was changed to '129.5(15)'
- the average value was taken and precision was estimated.

Automatic conversion script
Id: cif_fix_values 1646 2011-03-28 12:23:43Z adriana 
;
_cod_original_sg_symbol_H-M 'P c'
_cod_database_code 8100968

loop_
_symmetry_equiv_pos_as_xyz
'x, y, z'
'x, -y, z+1/2'

loop_
_atom_site_label
_atom_site_type_symbol
_atom_site_fract_x
_atom_site_fract_y
_atom_site_fract_z
_atom_site_U_iso_or_equiv
_atom_site_adp_type
_atom_site_occupancy
_atom_site_symmetry_multiplicity
_atom_site_Wyckoff_symbol
_atom_site_calc_flag
_atom_site_refinement_flags
_atom_site_disorder_assembly
_atom_site_disorder_group
N1 N 0.2165(2) 0.43516(16) 0.2036(3) 0.0445(5) Uani 1 2 a d . . .
H1 H 0.303(3) 0.467(2) 0.216(4) 0.070(9) Uiso 1 2 a d . . .
N2 N -0.0191(2) 0.41786(16) 0.1225(3) 0.0448(5) Uani 1 2 a d . . .
C1 C 0.0930(3) 0.4811(2) 0.1185(3) 0.0471(5) Uani 1 2 a d . . .
H1B H 0.085(3) 0.5580(19) 0.070(4) 0.042(6) Uiso 1 2 a d . . .
C2 C 0.0379(2) 0.32577(17) 0.2180(3) 0.0388(5) Uani 1 2 a d . . .
C3 C 0.1839(2) 0.33634(19) 0.2677(3) 0.0432(5) Uani 1 2 a d . . .
H3 H 0.252(3) 0.287(2) 0.332(4) 0.050(7) Uiso 1 2 a d . . .
C4 C -0.0554(2) 0.23630(18) 0.2530(3) 0.0405(5) Uani 1 2 a d . . .
C5 C -0.0086(3) 0.1607(2) 0.3975(4) 0.0554(6) Uani 1 2 a d . . .
H5 H 0.081(4) 0.166(2) 0.474(5) 0.061(8) Uiso 1 2 a d . . .
C6 C -0.0978(3) 0.0776(2) 0.4337(5) 0.0645(8) Uani 1 2 a d . . .
H6 H -0.057(4) 0.025(3) 0.536(6) 0.081(10) Uiso 1 2 a d . . .
C7 C -0.2360(3) 0.0696(2) 0.3264(4) 0.0580(7) Uani 1 2 a d . . .
H7 H -0.299(3) 0.008(3) 0.349(5) 0.070(9) Uiso 1 2 a d . . .
C8 C -0.2839(3) 0.1434(2) 0.1820(4) 0.0490(6) Uani 1 2 a d . . .
H8 H -0.383(3) 0.137(2) 0.091(5) 0.063(8) Uiso 1 2 a d . . .
C9 C -0.1935(2) 0.22535(19) 0.1437(3) 0.0428(5) Uani 1 2 a d . . .
H9 H -0.232(3) 0.277(2) 0.040(4) 0.053(7) Uiso 1 2 a d . . .
N1A N 0.7099(2) 0.51246(19) 0.1446(3) 0.0480(5) Uani 1 2 a d . . .
H1A H 0.795(4) 0.482(3) 0.139(5) 0.077(10) Uiso 1 2 a d . . .
N2A N 0.48867(19) 0.52594(16) 0.2018(3) 0.0416(4) Uani 1 2 a d . . .
C1A C 0.5913(3) 0.4595(2) 0.1738(4) 0.0446(5) Uani 1 2 a d . . .
H1C H 0.586(3) 0.3776(19) 0.166(4) 0.048(6) Uiso 1 2 a d . . .
C2A C 0.5441(2) 0.62809(19) 0.1905(3) 0.0412(5) Uani 1 2 a d . . .
C3A C 0.6814(2) 0.6190(2) 0.1542(4) 0.0490(6) Uani 1 2 a d . . .
H3A H 0.751(3) 0.673(2) 0.141(5) 0.065(9) Uiso 1 2 a d . . .
C4A C 0.4621(2) 0.7241(2) 0.2187(3) 0.0432(5) Uani 1 2 a d . . .
C5A C 0.3482(3) 0.7192(2) 0.3215(3) 0.0467(5) Uani 1 2 a d . . .
H5A H 0.329(3) 0.652(2) 0.367(4) 0.051(7) Uiso 1 2 a d . . .
C6A C 0.2706(3) 0.8101(2) 0.3506(4) 0.0586(7) Uani 1 2 a d . . .
H6A H 0.183(4) 0.803(3) 0.418(5) 0.078(10) Uiso 1 2 a d . . .
C7A C 0.3044(4) 0.9080(2) 0.2801(5) 0.0652(8) Uani 1 2 a d . . .
H7A H 0.250(4) 0.975(3) 0.311(6) 0.093(12) Uiso 1 2 a d . . .
C8A C 0.4171(3) 0.9145(2) 0.1798(5) 0.0684(9) Uani 1 2 a d . . .
H8A H 0.445(3) 0.983(3) 0.133(5) 0.078(9) Uiso 1 2 a d . . .
C9A C 0.4953(3) 0.8244(2) 0.1497(4) 0.0575(7) Uani 1 2 a d . . .
H9A H 0.576(3) 0.823(2) 0.079(5) 0.067(9) Uiso 1 2 a d . . .

loop_
_atom_site_aniso_label
_atom_site_aniso_U_11
_atom_site_aniso_U_22
_atom_site_aniso_U_33
_atom_site_aniso_U_23
_atom_site_aniso_U_13
_atom_site_aniso_U_12
N1 0.0315(10) 0.0551(12) 0.0498(12) -0.0057(9) 0.0148(9) -0.0082(9)
N2 0.0304(9) 0.0585(11) 0.0460(11) 0.0086(9) 0.0087(8) -0.0042(8)
C1 0.0372(12) 0.0563(14) 0.0503(14) 0.0060(10) 0.0142(11) -0.0052(10)
C2 0.0324(11) 0.0471(12) 0.0375(11) -0.0024(9) 0.0081(9) -0.0008(8)
C3 0.0335(11) 0.0509(13) 0.0453(13) -0.0059(10) 0.0074(10) 0.0027(10)
C4 0.0359(11) 0.0461(12) 0.0402(12) -0.0021(9) 0.0093(9) -0.0017(8)
C5 0.0470(14) 0.0645(16) 0.0504(15) 0.0091(11) -0.0024(12) -0.0075(12)
C6 0.0673(19) 0.0632(17) 0.0602(17) 0.0175(13) 0.0050(15) -0.0102(14)
C7 0.0598(16) 0.0521(14) 0.0645(18) 0.0014(12) 0.0182(14) -0.0156(12)
C8 0.0395(12) 0.0549(13) 0.0526(15) -0.0042(11) 0.0088(11) -0.0091(10)
C9 0.0373(12) 0.0497(13) 0.0411(12) -0.0004(9) 0.0060(10) -0.0030(9)
N1A 0.0298(10) 0.0747(14) 0.0401(11) -0.0012(9) 0.0080(8) -0.0027(9)
N2A 0.0322(10) 0.0529(11) 0.0405(10) -0.0009(8) 0.0090(8) -0.0061(8)
C1A 0.0321(10) 0.0613(14) 0.0402(11) -0.0023(11) 0.0061(9) -0.0022(11)
C2A 0.0354(11) 0.0555(13) 0.0326(11) -0.0009(9) 0.0061(9) -0.0111(9)
C3A 0.0341(12) 0.0713(16) 0.0421(12) -0.0004(11) 0.0081(10) -0.0160(11)
C4A 0.0387(12) 0.0540(13) 0.0338(11) 0.0028(9) -0.0013(9) -0.0112(10)
C5A 0.0503(13) 0.0476(13) 0.0428(13) 0.0047(10) 0.0103(10) -0.0014(10)
C6A 0.0587(16) 0.0636(17) 0.0515(16) -0.0037(12) 0.0050(13) 0.0056(13)
C7A 0.0672(19) 0.0573(16) 0.0608(17) -0.0074(13) -0.0148(14) 0.0046(14)
C8A 0.0667(19) 0.0489(16) 0.079(2) 0.0126(13) -0.0147(17) -0.0111(13)
C9A 0.0509(14) 0.0643(16) 0.0537(15) 0.0114(12) 0.0003(12) -0.0146(13)

loop_
_geom_bond_atom_site_label_1
_geom_bond_atom_site_label_2
_geom_bond_distance
_geom_bond_site_symmetry_2
_geom_bond_publ_flag
N1 C1 1.336(3) . y
N1 C3 1.365(3) . y
N1 H1 0.90(3) . n
N2 C1 1.325(3) . y
N2 C2 1.384(3) . y
C1 H1B 1.02(2) . n
C2 C3 1.365(3) . y
C2 C4 1.471(3) . y
C3 H3 0.94(3) . n
C4 C5 1.389(3) . y
C4 C9 1.389(3) . y
C5 C6 1.389(4) . y
C5 H5 0.91(3) . n
C6 C7 1.382(4) . y
C6 H6 0.99(4) . n
C7 C8 1.375(4) . y
C7 H7 1.01(3) . n
C8 C9 1.389(3) . y
C8 H8 1.03(3) . n
C9 H9 0.98(3) . n
N1A C1A 1.349(3) . y
N1A C3A 1.359(4) . y
N1A H1A 0.90(3) . n
N2A C1A 1.318(3) . y
N2A C2A 1.385(3) . y
C1A H1C 1.02(2) . n
C2A C3A 1.374(3) . y
C2A C4A 1.459(3) . y
C3A H3A 0.96(3) . n
C4A C9A 1.396(3) . y
C4A C5A 1.402(3) . y
C5A C6A 1.385(4) . y
C5A H5A 0.93(3) . n
C6A C7A 1.376(4) . y
C6A H6A 1.03(3) . n
C7A C8A 1.382(5) . y
C7A H7A 1.02(4) . n
C8A C9A 1.382(4) . y
C8A H8A 0.97(3) . n
C9A H9A 0.98(3) . n

loop_
_cod_related_entry_id
_cod_related_entry_database
_cod_related_entry_code
1 ChemSpider 62794
